data_7047150
loop_
_publ_author_name
'Kuhlmann, Lisa'
'Methling, Rafael'
'Simon, Jasmin'
'Neumann, Beate'
'Stammler, Hans-Georg'
'Strassert, Cristian A.'
'Mitzel, Norbert W.'

_publ_section_title
;
 Fluorescent phenoxy benzoxazole complexes of zirconium and hafnium:
 synthesis, structure and photo-physical behaviour.
;
_journal_issue 32
_journal_name_full 'Dalton transactions (Cambridge, England : 2003)'
_journal_page_first 11245
_journal_page_last 11252
_journal_paper_doi 10.1039/c8dt01757c
_journal_volume 47
_journal_year 2018
_chemical_formula_moiety 'C34 H34 Hf N2 O6'
_chemical_formula_sum 'C34 H34 Hf N2 O6'
_chemical_formula_weight 745.12
_space_group_crystal_system monoclinic
_space_group_IT_number 14
_space_group_name_Hall '-P 2ybc'
_space_group_name_H-M_alt 'P 1 21/c 1'
_symmetry_space_group_name_Hall '-P 2ybc'
_symmetry_space_group_name_H-M 'P 1 21/c 1'
_atom_sites_solution_hydrogens geom
_atom_sites_solution_primary direct
_audit_creation_date 2016-09-26
_audit_creation_method
;
  Olex2 1.2-ac2
  (compiled 2012.03.27 svn.r2268, GUI svn.r4156)
;
_audit_update_record
;
2018-01-11 deposited with the CCDC.
2018-07-26 downloaded from the CCDC.
;
_cell_angle_alpha 90
_cell_angle_beta 95.7585(7)
_cell_angle_gamma 90
_cell_formula_units_Z 4
_cell_length_a 9.70835(7)
_cell_length_b 17.17797(14)
_cell_length_c 18.59264(14)
_cell_measurement_reflns_used 83134
_cell_measurement_temperature 100.01(10)
_cell_measurement_theta_max 30.0810
_cell_measurement_theta_min 1.6160
_cell_volume 3085.04(4)
_computing_cell_refinement 'CrysAlisPro 1.171.38.43 (Rigaku OD, 2015)'
_computing_data_collection 'CrysAlisPro 1.171.38.43 (Rigaku OD, 2015)'
_computing_data_reduction 'CrysAlisPro 1.171.38.43 (Rigaku OD, 2015)'
_computing_molecular_graphics
;
O. V. Dolomanov, L. J. Bourhis, R. J. Gildea, J. A. K. Howard and H. Puschmann,
OLEX2: a complete structure solution, refinement and analysis program.
J. Appl. Cryst. (2009). 42, 339-341.
;
_computing_publication_material
;
O. V. Dolomanov, L. J. Bourhis, R. J. Gildea, J. A. K. Howard and H. Puschmann,
OLEX2: a complete structure solution, refinement and analysis program.
J. Appl. Cryst. (2009). 42, 339-341.
;
_computing_structure_refinement
;
SHELXL, G.M. Sheldrick, Acta Cryst.
(2008). A64, 112-122
;
_computing_structure_solution
;
SHELXS, G.M. Sheldrick, Acta Cryst.
(2008). A64, 112-122
;
_diffrn_ambient_environment N~2~
_diffrn_ambient_temperature 100.01(10)
_diffrn_detector 'CCD plate'
_diffrn_detector_area_resol_mean 8.0951
_diffrn_detector_type Eos
_diffrn_measured_fraction_theta_full 0.9997
_diffrn_measured_fraction_theta_max 0.9979
_diffrn_measurement_details
;
List of Runs (angles in degrees, time in seconds):

  # Type    Start    End  Width  t~exp~   \w     \q     \k     \f   Frames
#--------------------------------------------------------------------------
  1  \w      6.00  83.00   1.00    2.00    --   24.87-131.00 -54.95   77
  2  \w    -46.00  96.00   1.00    2.00    --   24.87   0.00-120.00  142
  3  \w     -4.00  94.00   1.00    2.00    --   24.87  77.00 -30.00   98
  4  \w      6.00  93.00   1.00    2.00    --   24.87  57.00  90.00   87
  5  \w      3.00  95.00   1.00    2.00    --   24.87  38.00 -60.00   92
  6  \w     35.00  99.00   1.00    2.00    --   24.87 178.00 150.00   64
  7  \w     -4.00  94.00   1.00    2.00    --   24.87  77.00-180.00   98
  8  \w    -46.00  47.00   1.00    2.00    --   24.87 -38.00-180.00   93
  9  \w    -20.00  65.00   1.00    2.00    --   24.87 -99.00 150.00   85
 10  \w      7.00  85.00   1.00    2.00    --   24.87-133.00  40.38   78
 11  \w    -85.00  -8.00   1.00    2.00    --  -23.50 135.00  82.14   77
 12  \w    -97.00 -35.00   1.00    2.00    --  -23.50-178.00  90.00   62
 13  \w    -95.00  48.00   1.00    2.00    --  -23.50   0.00-180.00  143
 14  \w     -4.00  94.00   1.00    2.00    --   24.87  77.00-150.00   98
 15  \w      6.00  93.00   1.00    2.00    --   24.87  57.00  30.00   87
 16  \w    -46.00  47.00   1.00    2.00    --   24.87 -38.00 -90.00   93
 17  \w     -4.00  94.00   1.00    2.00    --   24.87  77.00  90.00   98
 18  \w      6.00  93.00   1.00    2.00    --   24.87  57.00 -60.00   87
 19  \w    -95.00  48.00   1.00    2.00    --  -23.50   0.00-120.00  143
 20  \w    -95.00  48.00   1.00    2.00    --  -23.50   0.00 -90.00  143
 21  \w    -95.00  48.00   1.00    2.00    --  -23.50   0.00 -60.00  143
 22  \w    -95.00  48.00   1.00    2.00    --  -23.50   0.00 -30.00  143
 23  \w    -95.00  48.00   1.00    2.00    --  -23.50   0.00-150.00  143
;
_diffrn_measurement_device 'four-circle diffractometer'
_diffrn_measurement_device_type 'SuperNova, Single source at offset, Eos'
_diffrn_measurement_method '\w scans'
_diffrn_orient_matrix_type 'CrysAlisPro convention (1999,Acta A55,543-557)'
_diffrn_orient_matrix_UB_11 0.0519449000
_diffrn_orient_matrix_UB_12 0.0209445000
_diffrn_orient_matrix_UB_13 0.0214913000
_diffrn_orient_matrix_UB_21 0.0507184000
_diffrn_orient_matrix_UB_22 -0.0144179000
_diffrn_orient_matrix_UB_23 -0.0215039000
_diffrn_orient_matrix_UB_31 -0.0109824000
_diffrn_orient_matrix_UB_32 0.0325270000
_diffrn_orient_matrix_UB_33 -0.0233771000
_diffrn_radiation_monochromator mirror
_diffrn_radiation_probe x-ray
_diffrn_radiation_type 'Mo K\a'
_diffrn_radiation_wavelength 0.71073
_diffrn_reflns_av_R_equivalents 0.0498
_diffrn_reflns_av_unetI/netI 0.0166
_diffrn_reflns_Laue_measured_fraction_full 0.999
_diffrn_reflns_Laue_measured_fraction_max 0.999
_diffrn_reflns_limit_h_max 13
_diffrn_reflns_limit_h_min -13
_diffrn_reflns_limit_k_max 24
_diffrn_reflns_limit_k_min -24
_diffrn_reflns_limit_l_max 26
_diffrn_reflns_limit_l_min -26
_diffrn_reflns_number 177072
_diffrn_reflns_point_group_measured_fraction_full 0.999
_diffrn_reflns_point_group_measured_fraction_max 0.999
_diffrn_reflns_theta_full 29.9674
_diffrn_reflns_theta_max 30.1135
_diffrn_reflns_theta_min 1.618
_diffrn_source 'micro-focus sealed X-ray tube'
_diffrn_source_type 'SuperNova (Mo) X-ray Source'
_exptl_absorpt_coefficient_mu 3.429
_exptl_absorpt_correction_T_max 0.922
_exptl_absorpt_correction_T_min 0.811
_exptl_absorpt_correction_type gaussian
_exptl_absorpt_process_details
;
CrysAlisPro 1.171.38.43 (Rigaku Oxford Diffraction, 2015)
Numerical absorption correction based on gaussian integration over
            a multifaceted crystal model
Empirical absorption correction using spherical harmonics,
 implemented in SCALE3 ABSPACK scaling algorithm.
;
_exptl_crystal_colour 'clear colourless'
_exptl_crystal_colour_lustre clear
_exptl_crystal_colour_primary colourless
_exptl_crystal_density_diffrn 1.604
_exptl_crystal_description column
_exptl_crystal_F_000 1488
_exptl_crystal_size_max 0.336
_exptl_crystal_size_mid 0.231
_exptl_crystal_size_min 0.105
_refine_diff_density_max 0.913
_refine_diff_density_min -0.946
_refine_diff_density_rms 0.081
_refine_ls_extinction_method none
_refine_ls_goodness_of_fit_ref 1.164
_refine_ls_hydrogen_treatment constr
_refine_ls_matrix_type full
_refine_ls_number_parameters 407
_refine_ls_number_reflns 9067
_refine_ls_number_restraints 0
_refine_ls_restrained_S_all 1.164
_refine_ls_R_factor_all 0.0230
_refine_ls_R_factor_gt 0.0210
_refine_ls_shift/su_max 0.003
_refine_ls_shift/su_mean 0.000
_refine_ls_structure_factor_coef Fsqd
_refine_ls_weighting_details
;
 w=1/[\s^2^(Fo^2^)+(0.0074P)^2^+4.3826P]
 where P=(Fo^2^+2Fc^2^)/3
;
_refine_ls_weighting_scheme calc
_refine_ls_wR_factor_gt 0.0429
_refine_ls_wR_factor_ref 0.0434
_reflns_Friedel_coverage 0.000
_reflns_number_gt 8603
_reflns_number_total 9067
_reflns_threshold_expression 'I > 2\s(I)'
_cod_data_source_file c8dt01757c2.cif
_cod_data_source_block compound4
_cod_depositor_comments 'Adding full bibliography for 7047149--7047158.cif.'
_cod_database_code 7047150
_chemical_oxdiff_formula 'C34 H34 Hf N2 O6'
_reflns_odcompleteness_completeness 99.97
_reflns_odcompleteness_iscentric 1
_reflns_odcompleteness_theta 29.97
_olex2_date_sample_data_collection 2016-09-23
_olex2_submission_special_instructions 'No special instructions were received'
_oxdiff_exptl_absorpt_empirical_details
;
Empirical correction (ABSPACK) includes:
- Absorption correction using spherical harmonics
- Frame scaling
- Detector area scaling
;
_oxdiff_exptl_absorpt_empirical_full_max 1.285
_oxdiff_exptl_absorpt_empirical_full_min 0.841
_shelx_space_group_comment
;
The symmetry employed for this shelxl refinement is uniquely defined
by the following loop, which should always be used as a source of
symmetry information in preference to the above space-group names.
They are only intended as comments.
;
_shelxl_version_number 2013-2

loop_
_space_group_symop_operation_xyz
'x, y, z'
'-x, y+1/2, -z+1/2'
'-x, -y, -z'
'x, -y-1/2, z-1/2'

loop_
_atom_site_label
_atom_site_type_symbol
_atom_site_fract_x
_atom_site_fract_y
_atom_site_fract_z
_atom_site_U_iso_or_equiv
_atom_site_adp_type
_atom_site_occupancy
_atom_site_site_symmetry_order
_atom_site_calc_flag
_atom_site_refinement_flags_posn
_atom_site_refinement_flags_adp
_atom_site_refinement_flags_occupancy
_atom_site_disorder_assembly
_atom_site_disorder_group
Hf1 Hf 0.89965(2) 0.44127(2) 0.25866(2) 0.01301(2) Uani 1 1 d . . . . .
O1 O 0.94823(14) 0.55337(8) 0.28527(7) 0.0158(3) Uani 1 1 d . . . . .
O2 O 1.16415(14) 0.46378(8) 0.47448(7) 0.0156(3) Uani 1 1 d . . . . .
O3 O 0.82787(14) 0.33401(9) 0.28265(8) 0.0184(3) Uani 1 1 d . . . . .
O4 O 0.54268(15) 0.44997(10) 0.39995(8) 0.0234(3) Uani 1 1 d . . . . .
O5 O 0.78603(15) 0.46334(9) 0.17053(7) 0.0205(3) Uani 1 1 d . . . . .
O6 O 1.06711(14) 0.40623(9) 0.22074(8) 0.0176(3) Uani 1 1 d . . . . .
N1 N 1.03112(16) 0.43025(10) 0.37346(8) 0.0139(3) Uani 1 1 d . . . . .
N2 N 0.70493(17) 0.46805(10) 0.32353(9) 0.0170(3) Uani 1 1 d . . . . .
C1 C 1.00059(18) 0.59960(12) 0.33805(10) 0.0147(3) Uani 1 1 d . . . . .
C2 C 0.9979(2) 0.68055(12) 0.32791(11) 0.0190(4) Uani 1 1 d . . . . .
H2 H 0.9586 0.7009 0.2842 0.023 Uiso 1 1 calc R U . . .
C3 C 1.0526(2) 0.73068(12) 0.38162(12) 0.0211(4) Uani 1 1 d . . . . .
H3 H 1.0496 0.7841 0.3736 0.025 Uiso 1 1 calc R U . . .
C4 C 1.1123(2) 0.70171(12) 0.44783(12) 0.0198(4) Uani 1 1 d . . . . .
H4 H 1.1483 0.7356 0.4840 0.024 Uiso 1 1 calc R U . . .
C5 C 1.11722(19) 0.62243(12) 0.45887(11) 0.0166(4) Uani 1 1 d . . . . .
H5 H 1.1570 0.6029 0.5028 0.020 Uiso 1 1 calc R U . . .
C6 C 1.06289(18) 0.57037(11) 0.40468(10) 0.0137(3) Uani 1 1 d . . . . .
C7 C 1.07925(18) 0.48742(12) 0.41518(10) 0.0135(3) Uani 1 1 d . . . . .
C8 C 1.1712(2) 0.38369(12) 0.46798(11) 0.0163(4) Uani 1 1 d . . . . .
C9 C 1.2443(2) 0.33242(13) 0.51445(12) 0.0209(4) Uani 1 1 d . . . . .
H9 H 1.2960 0.3487 0.5566 0.025 Uiso 1 1 calc R U . . .
C10 C 1.2351(2) 0.25473(13) 0.49385(13) 0.0247(4) Uani 1 1 d . . . . .
H10 H 1.2819 0.2174 0.5232 0.030 Uiso 1 1 calc R U . . .
C11 C 1.1574(2) 0.23120(13) 0.43019(13) 0.0247(4) Uani 1 1 d . . . . .
H11 H 1.1547 0.1787 0.4181 0.030 Uiso 1 1 calc R U . . .
C12 C 1.0842(2) 0.28394(12) 0.38449(12) 0.0205(4) Uani 1 1 d . . . . .
H12 H 1.0330 0.2681 0.3421 0.025 Uiso 1 1 calc R U . . .
C13 C 1.09129(19) 0.36189(12) 0.40542(10) 0.0154(4) Uani 1 1 d . . . . .
C14 C 0.7496(2) 0.29584(13) 0.32511(11) 0.0188(4) Uani 1 1 d . . . . .
C15 C 0.7518(2) 0.21423(13) 0.32652(12) 0.0238(4) Uani 1 1 d . . . . .
H15 H 0.8086 0.1875 0.2975 0.029 Uiso 1 1 calc R U . . .
C16 C 0.6712(3) 0.17308(15) 0.37021(13) 0.0297(5) Uani 1 1 d . . . . .
H16 H 0.6746 0.1190 0.3706 0.036 Uiso 1 1 calc R U . . .
C17 C 0.5846(3) 0.21176(16) 0.41373(13) 0.0318(5) Uani 1 1 d . . . . .
H17 H 0.5304 0.1835 0.4430 0.038 Uiso 1 1 calc R U . . .
C18 C 0.5793(2) 0.29124(15) 0.41332(12) 0.0272(5) Uani 1 1 d . . . . .
H18 H 0.5214 0.3169 0.4424 0.033 Uiso 1 1 calc R U . . .
C19 C 0.6610(2) 0.33497(13) 0.36910(11) 0.0204(4) Uani 1 1 d . . . . .
C20 C 0.6442(2) 0.41783(13) 0.36348(11) 0.0197(4) Uani 1 1 d . . . . .
C21 C 0.5339(2) 0.52628(14) 0.37733(12) 0.0233(4) Uani 1 1 d . . . . .
C22 C 0.4395(2) 0.58133(16) 0.39468(14) 0.0301(5) Uani 1 1 d . . . . .
H22 H 0.3771 0.5722 0.4285 0.036 Uiso 1 1 calc R U . . .
C23 C 0.4444(2) 0.65097(16) 0.35828(14) 0.0331(6) Uani 1 1 d . . . . .
H23 H 0.3822 0.6901 0.3672 0.040 Uiso 1 1 calc R U . . .
C24 C 0.5405(2) 0.66440(15) 0.30817(13) 0.0290(5) Uani 1 1 d . . . . .
H24 H 0.5389 0.7119 0.2841 0.035 Uiso 1 1 calc R U . . .
C25 C 0.6379(2) 0.60892(14) 0.29332(12) 0.0232(4) Uani 1 1 d . . . . .
H25 H 0.7032 0.6186 0.2611 0.028 Uiso 1 1 calc R U . . .
C26 C 0.6324(2) 0.53837(13) 0.32921(11) 0.0191(4) Uani 1 1 d . . . . .
C27 C 0.6990(2) 0.45838(13) 0.10565(11) 0.0197(4) Uani 1 1 d . . . . .
C28 C 0.6044(3) 0.52931(15) 0.10096(14) 0.0342(6) Uani 1 1 d . . . . .
H28A H 0.5506 0.5297 0.1416 0.051 Uiso 1 1 calc R U . . .
H28B H 0.5436 0.5271 0.0570 0.051 Uiso 1 1 calc R U . . .
H28C H 0.6594 0.5758 0.1014 0.051 Uiso 1 1 calc R U . . .
C29 C 0.7884(3) 0.45661(17) 0.04313(12) 0.0350(6) Uani 1 1 d . . . . .
H29A H 0.8455 0.5023 0.0446 0.052 Uiso 1 1 calc R U . . .
H29B H 0.7302 0.4552 -0.0017 0.052 Uiso 1 1 calc R U . . .
H29C H 0.8461 0.4111 0.0470 0.052 Uiso 1 1 calc R U . . .
C30 C 0.6147(3) 0.38358(15) 0.10748(15) 0.0339(6) Uani 1 1 d . . . . .
H30A H 0.6756 0.3395 0.1077 0.051 Uiso 1 1 calc R U . . .
H30B H 0.5485 0.3813 0.0656 0.051 Uiso 1 1 calc R U . . .
H30C H 0.5671 0.3829 0.1503 0.051 Uiso 1 1 calc R U . . .
C31 C 1.2047(2) 0.41459(13) 0.20269(11) 0.0188(4) Uani 1 1 d . . . . .
C32 C 1.2762(3) 0.4773(2) 0.24860(19) 0.0344(8) Uani 0.785(3) 1 d . . P A 1
H32A H 1.2257 0.5252 0.2412 0.052 Uiso 0.785(3) 1 calc R U P A 1
H32B H 1.3684 0.4843 0.2353 0.052 Uiso 0.785(3) 1 calc R U P A 1
H32C H 1.2802 0.4626 0.2986 0.052 Uiso 0.785(3) 1 calc R U P A 1
C33 C 1.1963(3) 0.4361(2) 0.12208(15) 0.0277(6) Uani 0.785(3) 1 d . . P A 1
H33A H 1.1461 0.3964 0.0940 0.042 Uiso 0.785(3) 1 calc R U P A 1
H33B H 1.2881 0.4402 0.1075 0.042 Uiso 0.785(3) 1 calc R U P A 1
H33C H 1.1494 0.4850 0.1144 0.042 Uiso 0.785(3) 1 calc R U P A 1
C34 C 1.2755(3) 0.3359(2) 0.2138(2) 0.0373(8) Uani 0.785(3) 1 d . . P A 1
H34A H 1.2797 0.3217 0.2639 0.056 Uiso 0.785(3) 1 calc R U P A 1
H34B H 1.3676 0.3390 0.1994 0.056 Uiso 0.785(3) 1 calc R U P A 1
H34C H 1.2237 0.2974 0.1851 0.056 Uiso 0.785(3) 1 calc R U P A 1
C32B C 1.2447(13) 0.5028(9) 0.2122(7) 0.0344(8) Uani 0.215(3) 1 d . . P A 2
H32D H 1.1797 0.5340 0.1824 0.052 Uiso 0.215(3) 1 calc R U P A 2
H32E H 1.3360 0.5109 0.1981 0.052 Uiso 0.215(3) 1 calc R U P A 2
H32F H 1.2428 0.5175 0.2619 0.052 Uiso 0.215(3) 1 calc R U P A 2
C33B C 1.2242(11) 0.3824(8) 0.1335(6) 0.0277(6) Uani 0.215(3) 1 d . . P A 2
H33D H 1.2029 0.3278 0.1333 0.042 Uiso 0.215(3) 1 calc R U P A 2
H33E H 1.3188 0.3895 0.1240 0.042 Uiso 0.215(3) 1 calc R U P A 2
H33F H 1.1642 0.4083 0.0969 0.042 Uiso 0.215(3) 1 calc R U P A 2
C34B C 1.3065(12) 0.3713(8) 0.2622(8) 0.0373(8) Uani 0.215(3) 1 d . . P A 2
H34D H 1.3068 0.3980 0.3076 0.056 Uiso 0.215(3) 1 calc R U P A 2
H34E H 1.3984 0.3710 0.2474 0.056 Uiso 0.215(3) 1 calc R U P A 2
H34F H 1.2757 0.3187 0.2676 0.056 Uiso 0.215(3) 1 calc R U P A 2

loop_
_atom_site_aniso_label
_atom_site_aniso_U_11
_atom_site_aniso_U_22
_atom_site_aniso_U_33
_atom_site_aniso_U_23
_atom_site_aniso_U_13
_atom_site_aniso_U_12
Hf1 0.01111(4) 0.01708(4) 0.01095(4) -0.00123(3) 0.00166(2) -0.00051(3)
O1 0.0168(6) 0.0167(7) 0.0138(6) 0.0001(5) 0.0010(5) 0.0007(5)
O2 0.0147(6) 0.0170(7) 0.0146(6) 0.0013(5) -0.0011(5) -0.0001(5)
O3 0.0172(6) 0.0205(7) 0.0181(7) -0.0016(6) 0.0050(5) -0.0048(5)
O4 0.0168(7) 0.0316(9) 0.0231(7) -0.0069(7) 0.0083(6) -0.0050(6)
O5 0.0169(7) 0.0307(8) 0.0133(6) -0.0010(6) -0.0022(5) -0.0003(6)
O6 0.0129(6) 0.0228(7) 0.0177(7) -0.0028(6) 0.0048(5) -0.0003(5)
N1 0.0133(7) 0.0154(8) 0.0133(7) -0.0004(6) 0.0021(5) 0.0012(6)
N2 0.0138(7) 0.0224(9) 0.0149(7) -0.0022(6) 0.0012(6) -0.0012(6)
C1 0.0109(8) 0.0177(9) 0.0161(8) 0.0002(7) 0.0045(6) 0.0005(7)
C2 0.0177(9) 0.0188(10) 0.0208(9) 0.0035(8) 0.0038(7) 0.0013(7)
C3 0.0188(9) 0.0147(9) 0.0306(11) -0.0002(8) 0.0065(8) -0.0014(7)
C4 0.0167(9) 0.0177(10) 0.0256(10) -0.0061(8) 0.0046(7) -0.0033(7)
C5 0.0131(8) 0.0199(10) 0.0170(9) -0.0024(7) 0.0026(7) -0.0013(7)
C6 0.0110(7) 0.0162(9) 0.0144(8) -0.0004(7) 0.0036(6) -0.0007(6)
C7 0.0106(8) 0.0187(9) 0.0116(8) 0.0004(7) 0.0025(6) -0.0005(7)
C8 0.0143(8) 0.0174(9) 0.0176(9) 0.0013(7) 0.0041(7) 0.0000(7)
C9 0.0154(9) 0.0244(11) 0.0226(10) 0.0058(8) -0.0003(7) 0.0013(8)
C10 0.0189(10) 0.0213(11) 0.0338(12) 0.0090(9) 0.0025(8) 0.0047(8)
C11 0.0225(10) 0.0145(10) 0.0378(12) -0.0005(9) 0.0072(9) 0.0029(8)
C12 0.0198(9) 0.0185(10) 0.0235(10) -0.0029(8) 0.0036(8) 0.0000(8)
C13 0.0135(8) 0.0166(9) 0.0164(9) 0.0012(7) 0.0036(7) 0.0011(7)
C14 0.0162(9) 0.0248(10) 0.0148(9) 0.0001(8) -0.0008(7) -0.0068(8)
C15 0.0223(10) 0.0237(11) 0.0249(10) 0.0001(9) 0.0010(8) -0.0070(8)
C16 0.0315(12) 0.0270(12) 0.0299(12) 0.0059(10) -0.0001(9) -0.0108(10)
C17 0.0333(12) 0.0367(14) 0.0256(11) 0.0056(10) 0.0044(9) -0.0164(11)
C18 0.0247(11) 0.0383(13) 0.0192(10) -0.0007(9) 0.0056(8) -0.0101(10)
C19 0.0174(9) 0.0279(11) 0.0158(9) -0.0015(8) 0.0010(7) -0.0073(8)
C20 0.0142(8) 0.0317(11) 0.0134(8) -0.0046(8) 0.0027(7) -0.0036(8)
C21 0.0130(9) 0.0343(12) 0.0228(10) -0.0081(9) 0.0030(7) -0.0029(8)
C22 0.0134(9) 0.0422(14) 0.0353(13) -0.0145(11) 0.0058(8) -0.0011(9)
C23 0.0154(10) 0.0418(15) 0.0410(14) -0.0161(12) -0.0020(9) 0.0087(9)
C24 0.0224(10) 0.0300(12) 0.0331(12) -0.0030(10) -0.0045(9) 0.0075(9)
C25 0.0177(9) 0.0288(11) 0.0225(10) -0.0027(9) -0.0005(8) 0.0045(8)
C26 0.0115(8) 0.0267(11) 0.0188(9) -0.0065(8) 0.0000(7) 0.0012(7)
C27 0.0184(9) 0.0245(11) 0.0151(9) -0.0021(8) -0.0037(7) 0.0008(8)
C28 0.0323(13) 0.0319(13) 0.0351(13) -0.0056(11) -0.0134(10) 0.0088(10)
C29 0.0373(13) 0.0505(17) 0.0177(10) -0.0017(10) 0.0057(9) -0.0021(12)
C30 0.0250(11) 0.0314(13) 0.0443(15) -0.0079(11) -0.0015(10) -0.0041(10)
C31 0.0135(8) 0.0216(10) 0.0222(10) 0.0016(8) 0.0056(7) -0.0004(7)
C32 0.0256(15) 0.051(2) 0.0274(16) -0.0140(15) 0.0059(13) -0.0181(14)
C33 0.0228(13) 0.0415(17) 0.0202(12) -0.0008(13) 0.0088(10) -0.0056(13)
C34 0.0211(14) 0.0324(18) 0.061(2) 0.0119(15) 0.0160(14) 0.0044(12)
C32B 0.0256(15) 0.051(2) 0.0274(16) -0.0140(15) 0.0059(13) -0.0181(14)
C33B 0.0228(13) 0.0415(17) 0.0202(12) -0.0008(13) 0.0088(10) -0.0056(13)
C34B 0.0211(14) 0.0324(18) 0.061(2) 0.0119(15) 0.0160(14) 0.0044(12)

loop_
_atom_type_symbol
_atom_type_description
_atom_type_scat_dispersion_real
_atom_type_scat_dispersion_imag
_atom_type_scat_source
C C 0.0033 0.0016 'International Tables Vol C Tables 4.2.6.8 and 6.1.1.4'
H H 0.0000 0.0000 'International Tables Vol C Tables 4.2.6.8 and 6.1.1.4'
Hf Hf -0.5830 6.1852 'International Tables Vol C Tables 4.2.6.8 and 6.1.1.4'
N N 0.0061 0.0033 'International Tables Vol C Tables 4.2.6.8 and 6.1.1.4'
O O 0.0106 0.0060 'International Tables Vol C Tables 4.2.6.8 and 6.1.1.4'

loop_
_exptl_crystal_face_index_h
_exptl_crystal_face_index_k
_exptl_crystal_face_index_l
_exptl_crystal_face_perp_dist
0 -1 0 0.0523
0 1 0 0.0523
0 -1 -1 0.1118
0 1 -1 0.1369
1 1 -1 0.1129
-1 0 0 0.1098
0 1 1 0.0983
0 -1 1 0.0918
1 0 0 0.1213
-1 1 1 0.1299
1 -1 -1 0.1299

loop_
_geom_angle_atom_site_label_1
_geom_angle_atom_site_label_2
_geom_angle_atom_site_label_3
_geom_angle
O1 Hf1 O3 151.75(5)
O1 Hf1 N1 76.51(5)
O1 Hf1 N2 82.56(6)
O3 Hf1 N1 84.04(6)
O3 Hf1 N2 75.99(6)
O5 Hf1 O1 96.90(6)
O5 Hf1 O3 100.71(6)
O5 Hf1 O6 100.52(6)
O5 Hf1 N1 172.40(6)
O5 Hf1 N2 88.67(6)
O6 Hf1 O1 101.58(6)
O6 Hf1 O3 96.73(6)
O6 Hf1 N1 84.68(6)
O6 Hf1 N2 169.28(6)
N1 Hf1 N2 86.72(5)
C1 O1 Hf1 144.26(13)
C7 O2 C8 104.81(15)
C14 O3 Hf1 144.01(14)
C20 O4 C21 104.99(16)
C27 O5 Hf1 165.09(14)
C31 O6 Hf1 154.52(13)
C7 N1 Hf1 126.80(13)
C7 N1 C13 105.43(16)
C13 N1 Hf1 127.12(12)
C20 N2 Hf1 125.53(14)
C20 N2 C26 105.36(17)
C26 N2 Hf1 129.10(13)
O1 C1 C2 119.63(18)
O1 C1 C6 122.33(18)
C2 C1 C6 118.03(18)
C1 C2 H2 119.4
C3 C2 C1 121.27(19)
C3 C2 H2 119.4
C2 C3 H3 119.7
C2 C3 C4 120.6(2)
C4 C3 H3 119.7
C3 C4 H4 120.4
C5 C4 C3 119.21(19)
C5 C4 H4 120.4
C4 C5 H5 119.5
C4 C5 C6 121.06(19)
C6 C5 H5 119.5
C1 C6 C7 119.99(17)
C5 C6 C1 119.81(18)
C5 C6 C7 120.06(17)
O2 C7 C6 116.76(16)
N1 C7 O2 113.87(17)
N1 C7 C6 129.22(17)
O2 C8 C13 108.30(17)
C9 C8 O2 127.39(19)
C9 C8 C13 124.3(2)
C8 C9 H9 122.4
C8 C9 C10 115.2(2)
C10 C9 H9 122.4
C9 C10 H10 119.2
C9 C10 C11 121.7(2)
C11 C10 H10 119.2
C10 C11 H11 119.0
C12 C11 C10 122.0(2)
C12 C11 H11 119.0
C11 C12 H12 121.7
C11 C12 C13 116.6(2)
C13 C12 H12 121.7
C8 C13 N1 107.55(17)
C8 C13 C12 120.15(19)
C12 C13 N1 132.29(18)
O3 C14 C15 119.85(19)
O3 C14 C19 121.9(2)
C15 C14 C19 118.25(19)
C14 C15 H15 119.5
C16 C15 C14 121.0(2)
C16 C15 H15 119.5
C15 C16 H16 119.7
C15 C16 C17 120.6(2)
C17 C16 H16 119.7
C16 C17 H17 120.1
C18 C17 C16 119.8(2)
C18 C17 H17 120.1
C17 C18 H18 119.6
C17 C18 C19 120.8(2)
C19 C18 H18 119.6
C14 C19 C20 120.02(19)
C18 C19 C14 119.5(2)
C18 C19 C20 120.2(2)
O4 C20 C19 116.53(18)
N2 C20 O4 113.6(2)
N2 C20 C19 129.59(19)
O4 C21 C22 127.2(2)
O4 C21 C26 108.26(19)
C22 C21 C26 124.4(2)
C21 C22 H22 122.4
C21 C22 C23 115.1(2)
C23 C22 H22 122.4
C22 C23 H23 119.1
C22 C23 C24 121.8(2)
C24 C23 H23 119.1
C23 C24 H24 119.0
C25 C24 C23 122.0(2)
C25 C24 H24 119.0
C24 C25 H25 121.8
C26 C25 C24 116.3(2)
C26 C25 H25 121.8
C21 C26 N2 107.57(19)
C25 C26 N2 132.09(19)
C25 C26 C21 120.2(2)
O5 C27 C28 107.95(17)
O5 C27 C29 108.51(17)
O5 C27 C30 108.04(18)
C28 C27 C30 110.71(19)
C29 C27 C28 111.1(2)
C29 C27 C30 110.4(2)
C27 C28 H28A 109.5
C27 C28 H28B 109.5
C27 C28 H28C 109.5
H28A C28 H28B 109.5
H28A C28 H28C 109.5
H28B C28 H28C 109.5
C27 C29 H29A 109.5
C27 C29 H29B 109.5
C27 C29 H29C 109.5
H29A C29 H29B 109.5
H29A C29 H29C 109.5
H29B C29 H29C 109.5
C27 C30 H30A 109.5
C27 C30 H30B 109.5
C27 C30 H30C 109.5
H30A C30 H30B 109.5
H30A C30 H30C 109.5
H30B C30 H30C 109.5
O6 C31 C32 109.34(19)
O6 C31 C33 107.24(18)
O6 C31 C34 107.55(19)
O6 C31 C32B 107.4(5)
O6 C31 C33B 112.8(5)
O6 C31 C34B 108.8(4)
C32 C31 C33 111.0(2)
C32 C31 C34 112.6(3)
C34 C31 C33 108.9(2)
C32B C31 C34B 104.1(7)
C33B C31 C32B 114.9(7)
C33B C31 C34B 108.4(7)
C31 C32 H32A 109.5
C31 C32 H32B 109.5
C31 C32 H32C 109.5
H32A C32 H32B 109.5
H32A C32 H32C 109.5
H32B C32 H32C 109.5
C31 C33 H33A 109.5
C31 C33 H33B 109.5
C31 C33 H33C 109.5
H33A C33 H33B 109.5
H33A C33 H33C 109.5
H33B C33 H33C 109.5
C31 C34 H34A 109.5
C31 C34 H34B 109.5
C31 C34 H34C 109.5
H34A C34 H34B 109.5
H34A C34 H34C 109.5
H34B C34 H34C 109.5
C31 C32B H32D 109.5
C31 C32B H32E 109.5
C31 C32B H32F 109.5
H32D C32B H32E 109.5
H32D C32B H32F 109.5
H32E C32B H32F 109.5
C31 C33B H33D 109.5
C31 C33B H33E 109.5
C31 C33B H33F 109.5
H33D C33B H33E 109.5
H33D C33B H33F 109.5
H33E C33B H33F 109.5
C31 C34B H34D 109.5
C31 C34B H34E 109.5
C31 C34B H34F 109.5
H34D C34B H34E 109.5
H34D C34B H34F 109.5
H34E C34B H34F 109.5

loop_
_geom_bond_atom_site_label_1
_geom_bond_atom_site_label_2
_geom_bond_distance
Hf1 O1 2.0319(14)
Hf1 O3 2.0351(14)
Hf1 O5 1.9189(14)
Hf1 O6 1.9319(13)
Hf1 N1 2.3820(16)
Hf1 N2 2.3870(16)
O1 C1 1.324(2)
O2 C7 1.370(2)
O2 C8 1.383(2)
O3 C14 1.323(2)
O4 C20 1.368(2)
O4 C21 1.377(3)
O5 C27 1.404(2)
O6 C31 1.417(2)
N1 C7 1.308(2)
N1 C13 1.415(2)
N2 C20 1.316(3)
N2 C26 1.407(3)
C1 C2 1.403(3)
C1 C6 1.415(3)
C2 H2 0.9300
C2 C3 1.384(3)
C3 H3 0.9300
C3 C4 1.398(3)
C4 H4 0.9300
C4 C5 1.377(3)
C5 H5 0.9300
C5 C6 1.409(3)
C6 C7 1.445(3)
C8 C9 1.379(3)
C8 C13 1.384(3)
C9 H9 0.9300
C9 C10 1.389(3)
C10 H10 0.9300
C10 C11 1.398(3)
C11 H11 0.9300
C11 C12 1.388(3)
C12 H12 0.9300
C12 C13 1.394(3)
C14 C15 1.402(3)
C14 C19 1.415(3)
C15 H15 0.9300
C15 C16 1.379(3)
C16 H16 0.9300
C16 C17 1.393(4)
C17 H17 0.9300
C17 C18 1.366(4)
C18 H18 0.9300
C18 C19 1.414(3)
C19 C20 1.435(3)
C21 C22 1.377(3)
C21 C26 1.390(3)
C22 H22 0.9300
C22 C23 1.377(4)
C23 H23 0.9300
C23 C24 1.402(4)
C24 H24 0.9300
C24 C25 1.390(3)
C25 H25 0.9300
C25 C26 1.387(3)
C27 C28 1.523(3)
C27 C29 1.520(3)
C27 C30 1.526(3)
C28 H28A 0.9600
C28 H28B 0.9600
C28 H28C 0.9600
C29 H29A 0.9600
C29 H29B 0.9600
C29 H29C 0.9600
C30 H30A 0.9600
C30 H30B 0.9600
C30 H30C 0.9600
C31 C32 1.501(4)
C31 C33 1.538(3)
C31 C34 1.521(4)
C31 C32B 1.571(14)
C31 C33B 1.429(11)
C31 C34B 1.593(13)
C32 H32A 0.9600
C32 H32B 0.9600
C32 H32C 0.9600
C33 H33A 0.9600
C33 H33B 0.9600
C33 H33C 0.9600
C34 H34A 0.9600
C34 H34B 0.9600
C34 H34C 0.9600
C32B H32D 0.9600
C32B H32E 0.9600
C32B H32F 0.9600
C33B H33D 0.9600
C33B H33E 0.9600
C33B H33F 0.9600
C34B H34D 0.9600
C34B H34E 0.9600
C34B H34F 0.9600

loop_
_geom_torsion_atom_site_label_1
_geom_torsion_atom_site_label_2
_geom_torsion_atom_site_label_3
_geom_torsion_atom_site_label_4
_geom_torsion
Hf1 O1 C1 C2 -173.47(15)
Hf1 O1 C1 C6 8.0(3)
Hf1 O3 C14 C15 -169.69(16)
Hf1 O3 C14 C19 11.2(3)
Hf1 O5 C27 C28 145.1(5)
Hf1 O5 C27 C29 -94.4(5)
Hf1 O5 C27 C30 25.3(6)
Hf1 O6 C31 C32 23.5(4)
Hf1 O6 C31 C33 -96.9(3)
Hf1 O6 C31 C34 146.1(3)
Hf1 O6 C31 C32B -9.7(7)
Hf1 O6 C31 C33B -137.3(6)
Hf1 O6 C31 C34B 102.4(6)
Hf1 N1 C7 O2 -173.20(11)
Hf1 N1 C7 C6 2.1(3)
Hf1 N1 C13 C8 173.15(12)
Hf1 N1 C13 C12 -5.7(3)
Hf1 N2 C20 O4 174.48(12)
Hf1 N2 C20 C19 -11.4(3)
Hf1 N2 C26 C21 -175.53(13)
Hf1 N2 C26 C25 9.5(3)
O1 C1 C2 C3 -179.50(18)
O1 C1 C6 C5 179.84(17)
O1 C1 C6 C7 4.1(3)
O2 C8 C9 C10 -178.73(19)
O2 C8 C13 N1 -1.3(2)
O2 C8 C13 C12 177.75(17)
O3 C14 C15 C16 -179.9(2)
O3 C14 C19 C18 179.81(19)
O3 C14 C19 C20 5.9(3)
O4 C21 C22 C23 -173.2(2)
O4 C21 C26 N2 -1.2(2)
O4 C21 C26 C25 174.47(18)
C1 C2 C3 C4 0.0(3)
C1 C6 C7 O2 167.27(16)
C1 C6 C7 N1 -8.0(3)
C2 C1 C6 C5 1.3(3)
C2 C1 C6 C7 -174.44(17)
C2 C3 C4 C5 0.5(3)
C3 C4 C5 C6 -0.1(3)
C4 C5 C6 C1 -0.8(3)
C4 C5 C6 C7 174.93(18)
C5 C6 C7 O2 -8.5(3)
C5 C6 C7 N1 176.32(18)
C6 C1 C2 C3 -0.9(3)
C7 O2 C8 C9 179.97(19)
C7 O2 C8 C13 0.1(2)
C7 N1 C13 C8 1.9(2)
C7 N1 C13 C12 -176.9(2)
C8 O2 C7 N1 1.2(2)
C8 O2 C7 C6 -174.76(16)
C8 C9 C10 C11 0.3(3)
C9 C8 C13 N1 178.88(18)
C9 C8 C13 C12 -2.1(3)
C9 C10 C11 C12 -0.6(3)
C10 C11 C12 C13 -0.3(3)
C11 C12 C13 N1 -179.6(2)
C11 C12 C13 C8 1.6(3)
C13 N1 C7 O2 -2.0(2)
C13 N1 C7 C6 173.37(18)
C13 C8 C9 C10 1.1(3)
C14 C15 C16 C17 0.4(3)
C14 C19 C20 O4 171.00(17)
C14 C19 C20 N2 -3.0(3)
C15 C14 C19 C18 0.7(3)
C15 C14 C19 C20 -173.23(19)
C15 C16 C17 C18 -0.1(4)
C16 C17 C18 C19 0.0(4)
C17 C18 C19 C14 -0.3(3)
C17 C18 C19 C20 173.6(2)
C18 C19 C20 O4 -2.9(3)
C18 C19 C20 N2 -176.8(2)
C19 C14 C15 C16 -0.7(3)
C20 O4 C21 C22 174.9(2)
C20 O4 C21 C26 -1.4(2)
C20 N2 C26 C21 3.3(2)
C20 N2 C26 C25 -171.6(2)
C21 O4 C20 N2 3.7(2)
C21 O4 C20 C19 -171.19(17)
C21 C22 C23 C24 -1.0(3)
C22 C21 C26 N2 -177.6(2)
C22 C21 C26 C25 -1.9(3)
C22 C23 C24 C25 -1.2(4)
C23 C24 C25 C26 1.9(3)
C24 C25 C26 N2 174.0(2)
C24 C25 C26 C21 -0.4(3)
C26 N2 C20 O4 -4.4(2)
C26 N2 C20 C19 169.7(2)
C26 C21 C22 C23 2.5(3)

loop_
_exptl_oxdiff_crystal_face_indexfrac_h
_exptl_oxdiff_crystal_face_indexfrac_k
_exptl_oxdiff_crystal_face_indexfrac_l
_exptl_oxdiff_crystal_face_x
_exptl_oxdiff_crystal_face_y
_exptl_oxdiff_crystal_face_z
0.0003 -0.9991 -0.0000 -0.0209 0.0144 -0.0325
-0.0003 0.9991 0.0000 0.0209 -0.0144 0.0325
0.0002 -0.9998 -0.9990 -0.0424 0.0359 -0.0092
-0.0004 0.9984 -0.9990 -0.0006 0.0071 0.0558
0.9985 0.9989 -0.9983 0.0513 0.0577 0.0449
-0.9989 -0.0005 -0.0007 -0.0519 -0.0506 0.0110
-0.0002 0.9998 0.9990 0.0424 -0.0359 0.0092
0.0004 -0.9984 0.9990 0.0006 -0.0071 -0.0558
0.9989 0.0005 0.0007 0.0519 0.0506 -0.0110
-0.9991 0.9993 0.9983 -0.0095 -0.0865 0.0201
0.9991 -0.9993 -0.9983 0.0095 0.0865 -0.0201
